data_4332307
loop_
_publ_author_name
'Beobide, Garikoitz'
'Castillo, Oscar'
'Luque, Antonio'
'Garc\'ia-Couceiro, Urko'
'Garc\'ia-Ter\'an, Juan P.'
'Rom\'an, Pascual'

_publ_contact_author
;
 Oscar Castillo. Departamento de Quimica Inorganica. Facultad de Ciencias
 Universidad del Pais Vasco,  Apdo. 644, E-48080 Bilbao, Spain
;
_publ_section_title
;
 Supramolecular Architectures and Magnetic Properties of Coordination
 Polymers Based on Pyrazinedicarboxylato Ligands Showing Embedded Water
 Clusters
;
_journal_issue 14
_journal_name_full 'Inorganic Chemistry'
_journal_page_first 5367
_journal_page_last 5382
_journal_paper_doi 10.1021/ic060221r
_journal_volume 45
_journal_year 2006
_chemical_compound_source 'synthesis as described'
_chemical_formula_moiety 'C6 H7 Cu1 N3 O5, H2 O'
_chemical_formula_structural 'C6 H9 Cu1 N3 O6'
_chemical_formula_sum 'C6 H9 Cu N3 O6'
_chemical_formula_weight 282.70
_chemical_name_systematic
;
catena-[(mu-pyrazine-2,5-dicarboxylato-N,O:N,O)-
{bis(ammin/aqua)copper(II)-water (1/1)]
;
_space_group_IT_number 14
_symmetry_cell_setting monoclinic
_symmetry_Int_Tables_number 14
_symmetry_space_group_name_Hall '-P 2ybc'
_symmetry_space_group_name_H-M 'P 1 21/c 1'
_atom_sites_solution_hydrogens difmap
_atom_sites_solution_primary direct
_atom_sites_solution_secondary difmap
_audit_creation_method SHELXL97
_cell_angle_alpha 90.00
_cell_angle_beta 113.96(2)
_cell_angle_gamma 90.00
_cell_formula_units_Z 4
_cell_length_a 6.469(1)
_cell_length_b 12.866(2)
_cell_length_c 12.587(3)
_cell_measurement_reflns_used 7908
_cell_measurement_temperature 293(2)
_cell_measurement_theta_max 30.00
_cell_measurement_theta_min 3.17
_cell_volume 957.3(3)
_computing_cell_refinement 'CrysAlis CCD (Oxford Diffraction, 2003)'
_computing_data_collection 'CrysAlis CCD (Oxford Diffraction, 2003)'
_computing_data_reduction 'CrysAlis RED (Oxford Diffraction, 2003)'
_computing_molecular_graphics 'Ortep-3 (Farrugia, 1997)'
_computing_publication_material 'WinGX (Farrugia, 1999)'
_computing_structure_refinement 'SHELXL-97 (Sheldrick, 1997)'
_computing_structure_solution 'Sir92 (Altamore et al., 1993)'
_diffrn_ambient_temperature 293(2)
_diffrn_measured_fraction_theta_full 0.994
_diffrn_measured_fraction_theta_max 0.994
_diffrn_measurement_device_type Xcalibur
_diffrn_measurement_method \w
_diffrn_radiation_monochromator graphite
_diffrn_radiation_source 'fine-focus sealed tube'
_diffrn_radiation_type MoK\a
_diffrn_radiation_wavelength 0.71069
_diffrn_reflns_av_R_equivalents 0.0349
_diffrn_reflns_av_sigmaI/netI 0.0892
_diffrn_reflns_limit_h_max 9
_diffrn_reflns_limit_h_min -9
_diffrn_reflns_limit_k_max 18
_diffrn_reflns_limit_k_min -13
_diffrn_reflns_limit_l_max 17
_diffrn_reflns_limit_l_min -17
_diffrn_reflns_number 7908
_diffrn_reflns_theta_full 30.00
_diffrn_reflns_theta_max 30.00
_diffrn_reflns_theta_min 3.17
_diffrn_standards_decay_% 0
_diffrn_standards_interval_count 0
_diffrn_standards_interval_time 0
_diffrn_standards_number 0
_exptl_absorpt_coefficient_mu 2.302
_exptl_absorpt_correction_T_max 0.86439
_exptl_absorpt_correction_T_min 0.72370
_exptl_absorpt_correction_type numerical
_exptl_absorpt_process_details 'CrysAlis RED (Oxford Diffraction, 2003)'
_exptl_crystal_colour blue
_exptl_crystal_density_diffrn 1.962
_exptl_crystal_density_meas 1.95(1)
_exptl_crystal_density_method 'flotation method'
_exptl_crystal_description romboedric
_exptl_crystal_F_000 572
_exptl_crystal_size_max 0.11
_exptl_crystal_size_mid 0.11
_exptl_crystal_size_min 0.06
_refine_diff_density_max 0.656
_refine_diff_density_min -0.278
_refine_diff_density_rms 0.084
_refine_ls_extinction_method none
_refine_ls_goodness_of_fit_ref 0.744
_refine_ls_hydrogen_treatment refxyz
_refine_ls_matrix_type full
_refine_ls_number_parameters 175
_refine_ls_number_reflns 2768
_refine_ls_number_restraints 0
_refine_ls_restrained_S_all 0.744
_refine_ls_R_factor_gt 0.0315
_refine_ls_shift/su_max 0.000
_refine_ls_shift/su_mean 0.000
_refine_ls_structure_factor_coef Fsqd
_refine_ls_weighting_details 'calc w=1/[\s^2^(Fo^2^)+(0.0372P)^2^]'
_refine_ls_weighting_scheme calc
_refine_ls_wR_factor_gt 0.0588
_refine_ls_wR_factor_ref 0.0683
_reflns_number_gt 1275
_reflns_number_total 2768
_reflns_threshold_expression >2sigma(I)
_cod_data_source_file ic060221rsup4.cif
_cod_data_source_block compound4
_cod_original_sg_symbol_H-M 'P 21/c'
_cod_original_formula_sum 'C6 H9 Cu1 N3 O6'
_cod_database_code 4332307

loop_
_symmetry_equiv_pos_as_xyz
'x, y, z'
'-x, y+1/2, -z+1/2'
'-x, -y, -z'
'x, -y-1/2, z-1/2'

loop_
_atom_site_label
_atom_site_type_symbol
_atom_site_fract_x
_atom_site_fract_y
_atom_site_fract_z
_atom_site_U_iso_or_equiv
_atom_site_adp_type
_atom_site_occupancy
_atom_site_symmetry_multiplicity
_atom_site_calc_flag
_atom_site_refinement_flags
Cu1 Cu 0.0000 -1.0000 0.0000 0.02598(14) Uani 1 2 d S
Cu2 Cu -0.5000 -0.5000 0.0000 0.02628(14) Uani 1 2 d S
N1 N -0.2158(4) -0.83863(17) -0.0134(2) 0.0246(6) Uani 1 1 d .
C2 C -0.0638(4) -0.7663(2) 0.0439(2) 0.0212(6) Uani 1 1 d .
C3 C -0.1304(5) -0.6651(2) 0.0530(3) 0.0239(7) Uani 1 1 d .
H3 H -0.032(4) -0.616(2) 0.093(2) 0.029 Uiso 1 1 d .
N4 N -0.3480(4) -0.63816(16) 0.0057(2) 0.0230(6) Uani 1 1 d .
C5 C -0.5016(4) -0.7107(2) -0.0517(2) 0.0207(6) Uani 1 1 d .
C6 C -0.4318(5) -0.8108(2) -0.0603(3) 0.0261(7) Uani 1 1 d .
H6 H -0.532(5) -0.858(2) -0.101(2) 0.031 Uiso 1 1 d .
C7 C 0.1842(5) -0.7986(2) 0.0951(2) 0.0238(7) Uani 1 1 d .
O71 O 0.2290(3) -0.89020(14) 0.07827(18) 0.0297(5) Uani 1 1 d .
O72 O 0.3258(3) -0.73294(14) 0.14976(17) 0.0325(5) Uani 1 1 d .
C8 C -0.7454(5) -0.6744(2) -0.1033(3) 0.0248(7) Uani 1 1 d .
O81 O -0.7741(3) -0.57920(14) -0.08576(18) 0.0289(5) Uani 1 1 d .
O82 O -0.8949(3) -0.73629(14) -0.15673(17) 0.0309(5) Uani 1 1 d .
N9 N 0.0028(5) -1.0358(2) 0.1546(3) 0.0326(7) Uani 1 1 d .
H91 H 0.135(5) -1.034(2) 0.202(3) 0.039 Uiso 1 1 d .
H92 H -0.033(5) -1.092(2) 0.152(3) 0.039 Uiso 1 1 d .
H93 H -0.065(5) -0.988(2) 0.171(3) 0.039 Uiso 1 1 d .
O2W O -0.2862(4) -0.8845(2) 0.2363(3) 0.0496(7) Uani 1 1 d .
H21 H -0.401(6) -0.851(3) 0.202(3) 0.060 Uiso 1 1 d .
H22 H -0.202(7) -0.855(3) 0.275(4) 0.060 Uiso 1 1 d .
O1W O -0.5133(4) -0.53576(17) 0.1821(2) 0.0395(7) Uani 1 1 d .
H12 H -0.567(6) -0.584(2) 0.181(3) 0.047 Uiso 1 1 d .
H11 H -0.565(6) -0.492(2) 0.201(3) 0.047 Uiso 1 1 d .

loop_
_atom_site_aniso_label
_atom_site_aniso_U_11
_atom_site_aniso_U_22
_atom_site_aniso_U_33
_atom_site_aniso_U_23
_atom_site_aniso_U_13
_atom_site_aniso_U_12
Cu1 0.0242(3) 0.0185(3) 0.0331(3) -0.0018(3) 0.0093(2) -0.0001(2)
Cu2 0.0184(2) 0.0163(2) 0.0390(4) -0.0036(3) 0.0064(2) 0.0021(2)
N1 0.0233(13) 0.0175(12) 0.0335(16) -0.0022(11) 0.0119(12) -0.0003(10)
C2 0.0205(14) 0.0206(15) 0.0241(16) 0.0019(12) 0.0106(13) -0.0011(12)
C3 0.0217(16) 0.0199(15) 0.0290(18) -0.0050(13) 0.0091(14) -0.0044(12)
N4 0.0234(13) 0.0178(12) 0.0271(14) 0.0006(11) 0.0096(11) 0.0006(10)
C5 0.0216(14) 0.0205(15) 0.0195(15) -0.0013(12) 0.0080(13) 0.0004(12)
C6 0.0224(16) 0.0206(16) 0.0328(19) -0.0056(13) 0.0086(14) -0.0038(12)
C7 0.0215(15) 0.0256(16) 0.0232(17) 0.0045(13) 0.0080(13) -0.0009(12)
O71 0.0210(10) 0.0215(11) 0.0419(14) -0.0039(10) 0.0080(10) 0.0021(9)
O72 0.0206(11) 0.0244(11) 0.0432(14) -0.0053(10) 0.0035(10) -0.0042(9)
C8 0.0237(15) 0.0264(16) 0.0234(18) 0.0032(13) 0.0086(13) 0.0008(13)
O81 0.0196(10) 0.0203(10) 0.0404(13) -0.0022(9) 0.0056(10) 0.0015(8)
O82 0.0226(10) 0.0220(10) 0.0412(14) -0.0056(10) 0.0058(10) -0.0047(9)
N9 0.0329(16) 0.0219(13) 0.0402(19) -0.0056(13) 0.0119(14) -0.0025(12)
O2W 0.0273(15) 0.0581(17) 0.054(2) 0.0093(15) 0.0070(15) 0.0003(12)
O1W 0.0436(15) 0.0280(13) 0.0465(15) -0.0037(12) 0.0180(12) -0.0049(11)

loop_
_atom_type_symbol
_atom_type_description
_atom_type_scat_dispersion_real
_atom_type_scat_dispersion_imag
_atom_type_scat_source
C C 0.0033 0.0016 'International Tables Vol C Tables 4.2.6.8 and 6.1.1.4'
H H 0.0000 0.0000 'International Tables Vol C Tables 4.2.6.8 and 6.1.1.4'
N N 0.0061 0.0033 'International Tables Vol C Tables 4.2.6.8 and 6.1.1.4'
O O 0.0106 0.0060 'International Tables Vol C Tables 4.2.6.8 and 6.1.1.4'
Cu Cu 0.3201 1.2651 'International Tables Vol C Tables 4.2.6.8 and 6.1.1.4'

loop_
_geom_angle_atom_site_label_1
_geom_angle_atom_site_label_2
_geom_angle_atom_site_label_3
_geom_angle
_geom_angle_site_symmetry_1
_geom_angle_site_symmetry_3
N9 Cu1 N9 180.00(15) 3_535 .
N9 Cu1 O71 88.33(10) 3_535 3_535
N9 Cu1 O71 91.67(10) . 3_535
N9 Cu1 O71 91.67(10) 3_535 .
N9 Cu1 O71 88.33(10) . .
O71 Cu1 O71 180.0 3_535 .
N9 Cu1 N1 87.61(10) 3_535 .
N9 Cu1 N1 92.39(10) . .
O71 Cu1 N1 106.01(8) 3_535 .
O71 Cu1 N1 73.99(8) . .
N9 Cu1 N1 92.39(10) 3_535 3_535
N9 Cu1 N1 87.61(10) . 3_535
O71 Cu1 N1 73.99(8) 3_535 3_535
O71 Cu1 N1 106.01(8) . 3_535
N1 Cu1 N1 180.0 . 3_535
O81 Cu2 O81 180.0 3_445 .
O81 Cu2 N4 96.92(8) 3_445 .
O81 Cu2 N4 83.08(8) . .
O81 Cu2 N4 83.08(8) 3_445 3_445
O81 Cu2 N4 96.92(8) . 3_445
N4 Cu2 N4 180.0 . 3_445
O81 Cu2 O1W 92.97(9) 3_445 3_445
O81 Cu2 O1W 87.03(9) . 3_445
N4 Cu2 O1W 89.81(9) . 3_445
N4 Cu2 O1W 90.19(9) 3_445 3_445
O81 Cu2 O1W 87.03(9) 3_445 .
O81 Cu2 O1W 92.97(9) . .
N4 Cu2 O1W 90.19(9) . .
N4 Cu2 O1W 89.81(9) 3_445 .
O1W Cu2 O1W 180.00(11) 3_445 .
C6 N1 C2 117.7(2) . .
C6 N1 Cu1 136.17(19) . .
C2 N1 Cu1 106.11(17) . .
N1 C2 C3 120.9(2) . .
N1 C2 C7 117.2(2) . .
C3 C2 C7 121.9(2) . .
N4 C3 C2 120.8(2) . .
N4 C3 H3 116.6(17) . .
C2 C3 H3 122.5(17) . .
C3 N4 C5 118.5(2) . .
C3 N4 Cu2 130.97(18) . .
C5 N4 Cu2 110.48(18) . .
N4 C5 C6 119.8(3) . .
N4 C5 C8 115.6(2) . .
C6 C5 C8 124.7(2) . .
N1 C6 C5 122.3(3) . .
N1 C6 H6 118.0(18) . .
C5 C6 H6 119.7(18) . .
O72 C7 O71 124.7(3) . .
O72 C7 C2 117.8(3) . .
O71 C7 C2 117.5(2) . .
C7 O71 Cu1 125.00(18) . .
O82 C8 O81 125.8(3) . .
O82 C8 C5 119.3(3) . .
O81 C8 C5 114.9(2) . .
C8 O81 Cu2 115.86(17) . .
Cu1 N9 H91 107(2) . .
Cu1 N9 H92 107(3) . .
H91 N9 H92 106(3) . .
Cu1 N9 H93 106(2) . .
H91 N9 H93 108(3) . .
H92 N9 H93 122(3) . .
H21 O2W H22 111(4) . .
Cu2 O1W H12 111(3) . .
Cu2 O1W H11 111(3) . .
H12 O1W H11 112(4) . .

loop_
_geom_bond_atom_site_label_1
_geom_bond_atom_site_label_2
_geom_bond_distance
_geom_bond_site_symmetry_2
Cu1 N9 1.993(3) 3_535
Cu1 N9 1.993(3) .
Cu1 O71 1.9940(18) 3_535
Cu1 O71 1.9940(18) .
Cu1 N1 2.469(2) .
Cu1 N1 2.469(2) 3_535
Cu2 O81 1.9474(18) 3_445
Cu2 O81 1.9474(18) .
Cu2 N4 2.019(2) .
Cu2 N4 2.019(2) 3_445
Cu2 O1W 2.373(3) 3_445
Cu2 O1W 2.373(3) .
N1 C6 1.326(3) .
N1 C2 1.333(3) .
C2 C3 1.392(4) .
C2 C7 1.524(4) .
C3 N4 1.332(3) .
C3 H3 0.89(3) .
N4 C5 1.340(3) .
C5 C6 1.384(4) .
C5 C8 1.515(4) .
C6 H6 0.88(3) .
C7 O72 1.231(3) .
C7 O71 1.252(3) .
C8 O82 1.222(3) .
C8 O81 1.272(3) .
N9 H91 0.82(3) .
N9 H92 0.75(3) .
N9 H93 0.82(3) .
O2W H21 0.82(4) .
O2W H22 0.68(4) .
O1W H12 0.71(3) .
O1W H11 0.74(3) .

loop_
_geom_hbond_atom_site_label_D
_geom_hbond_atom_site_label_H
_geom_hbond_atom_site_label_A
_geom_hbond_distance_DH
_geom_hbond_distance_HA
_geom_hbond_distance_DA
_geom_hbond_angle_DHA
_geom_hbond_site_symmetry_A
N9 H91 O1W 0.82(3) 2.29(3) 3.101(4) 174(3) 2_545
N9 H92 O82 0.75(3) 2.27(3) 3.017(3) 174(3) 3_435
N9 H93 O2W 0.82(3) 2.34(3) 3.146(4) 167(3) .
O2W H21 O72 0.82(4) 2.21(4) 3.011(3) 165(3) 1_455
O2W H22 O82 0.68(4) 2.16(4) 2.805(3) 158(5) 4_646
O1W H12 O72 0.71(3) 2.02(3) 2.709(3) 163(4) 1_455
O1W H11 O2W 0.74(3) 2.02(3) 2.758(4) 174(4) 2_455
